data_7016995
loop_
_publ_author_name
'Ho, Joanne H. H.'
'Wagler, J\"org'
'Willis, Anthony C.'
'Messerle, Barbara A.'

_publ_section_title
;
 Synthesis and structures of homo- and heterobimetallic rhodium(i) and/or
 iridium(i) complexes of binucleating bis(1-pyrazolyl)methane ligands.
;
_journal_issue 41
_journal_name_full 'Dalton transactions (Cambridge, England : 2003)'
_journal_page_first 11031
_journal_page_last 11042
_journal_paper_doi 10.1039/c1dt10499c
_journal_volume 40
_journal_year 2011
_chemical_formula_moiety 'C32 H12 B F24, C28 H30 Ir N8'
_chemical_formula_sum 'C60 H42 B F24 Ir N8'
_chemical_formula_weight 1534.03
_chemical_name_systematic
;
?
;
_space_group_IT_number 14
_symmetry_cell_setting monoclinic
_symmetry_space_group_name_Hall '-P 2ybc'
_symmetry_space_group_name_H-M 'P 1 21/c 1'
_atom_sites_solution_hydrogens geom
_atom_sites_solution_primary direct
_atom_sites_solution_secondary difmap
_audit_creation_method SHELXL-97
_cell_angle_alpha 90.00
_cell_angle_beta 108.4760(10)
_cell_angle_gamma 90.00
_cell_formula_units_Z 4
_cell_length_a 13.2724(4)
_cell_length_b 25.0291(7)
_cell_length_c 19.2865(5)
_cell_measurement_reflns_used 9798
_cell_measurement_temperature 150(2)
_cell_measurement_theta_max 27.41
_cell_measurement_theta_min 2.23
_cell_volume 6076.7(3)
_computing_cell_refinement 'Bruker SMART'
_computing_data_collection 'Bruker SMART'
_computing_data_reduction 'Bruker SAINT'
_computing_molecular_graphics 'Ortep32 (Farugia)'
_computing_publication_material 'Shelx-97/ciftab(Sheldrick, 1997)'
_computing_structure_refinement 'SHELXL-97 (Sheldrick, 1997)'
_computing_structure_solution 'SHELXS-97 (Sheldrick, 1990)'
_diffrn_ambient_temperature 150(2)
_diffrn_measured_fraction_theta_full 0.972
_diffrn_measured_fraction_theta_max 0.972
_diffrn_measurement_device_type 'CCD area detector'
_diffrn_measurement_method 'phi and omega scans'
_diffrn_radiation_monochromator graphite
_diffrn_radiation_source 'fine-focus sealed tube'
_diffrn_radiation_type MoK\a
_diffrn_radiation_wavelength 0.71073
_diffrn_reflns_av_R_equivalents 0.0314
_diffrn_reflns_av_sigmaI/netI 0.0332
_diffrn_reflns_limit_h_max 11
_diffrn_reflns_limit_h_min -16
_diffrn_reflns_limit_k_max 30
_diffrn_reflns_limit_k_min -30
_diffrn_reflns_limit_l_max 24
_diffrn_reflns_limit_l_min -24
_diffrn_reflns_number 53760
_diffrn_reflns_theta_full 27.00
_diffrn_reflns_theta_max 27.00
_diffrn_reflns_theta_min 2.32
_exptl_absorpt_coefficient_mu 2.318
_exptl_absorpt_correction_T_max 0.7375
_exptl_absorpt_correction_T_min 0.5494
_exptl_absorpt_correction_type multi-scan
_exptl_absorpt_process_details SADABS
_exptl_crystal_colour yellow
_exptl_crystal_density_diffrn 1.677
_exptl_crystal_density_method 'not measured'
_exptl_crystal_description piece
_exptl_crystal_F_000 3024
_exptl_crystal_size_max 0.40
_exptl_crystal_size_mid 0.30
_exptl_crystal_size_min 0.13
_refine_diff_density_max 2.000
_refine_diff_density_min -1.749
_refine_diff_density_rms 0.143
_refine_ls_extinction_method none
_refine_ls_goodness_of_fit_ref 1.107
_refine_ls_hydrogen_treatment constr
_refine_ls_matrix_type full
_refine_ls_number_parameters 883
_refine_ls_number_reflns 12893
_refine_ls_number_restraints 24
_refine_ls_restrained_S_all 1.110
_refine_ls_R_factor_all 0.0646
_refine_ls_R_factor_gt 0.0477
_refine_ls_shift/su_max 0.002
_refine_ls_shift/su_mean 0.000
_refine_ls_structure_factor_coef Fsqd
_refine_ls_weighting_details 'calc w=1/[\s^2^(Fo^2^)+(0.0486P)^2^+35.3959P] where P=(Fo^2^+2Fc^2^)/3'
_refine_ls_weighting_scheme calc
_refine_ls_wR_factor_gt 0.1228
_refine_ls_wR_factor_ref 0.1281
_reflns_number_gt 10498
_reflns_number_total 12893
_reflns_threshold_expression >2sigma(I)
_cod_data_source_file c1dt10499c.txt
_cod_data_source_block compound15
_cod_original_sg_symbol_Hall -P2ybc
_cod_original_sg_symbol_H-M P21/c
_cod_database_code 7016995

loop_
_symmetry_equiv_pos_as_xyz
'x, y, z'
'-x, y+1/2, -z+1/2'
'-x, -y, -z'
'x, -y-1/2, z-1/2'

loop_
_atom_site_label
_atom_site_type_symbol
_atom_site_fract_x
_atom_site_fract_y
_atom_site_fract_z
_atom_site_U_iso_or_equiv
_atom_site_adp_type
_atom_site_occupancy
_atom_site_symmetry_multiplicity
_atom_site_calc_flag
_atom_site_refinement_flags
_atom_site_disorder_assembly
_atom_site_disorder_group
Ir1 Ir 0.397759(16) 0.567997(8) 0.734723(12) 0.02392(8) Uani 1 1 d . . .
N1 N 0.3584(3) 0.62954(18) 0.6568(3) 0.0243(10) Uani 1 1 d . . .
N2 N 0.4034(4) 0.63101(17) 0.6023(3) 0.0244(10) Uani 1 1 d . . .
N3 N 0.5458(4) 0.56862(18) 0.7207(3) 0.0254(9) Uani 1 1 d . . .
N4 N 0.5571(4) 0.57839(17) 0.6551(3) 0.0227(9) Uani 1 1 d . . .
N5 N 0.3887(4) 0.3462(2) 0.4814(3) 0.0353(12) Uani 1 1 d . . .
N6 N 0.3786(4) 0.34292(18) 0.5490(2) 0.0252(10) Uani 1 1 d . . .
N7 N 0.5958(4) 0.3959(2) 0.5901(3) 0.0345(12) Uani 1 1 d . . .
N8 N 0.5336(4) 0.38420(18) 0.6317(2) 0.0258(10) Uani 1 1 d . . .
C1 C 0.2623(4) 0.5786(2) 0.7693(4) 0.0316(13) Uani 1 1 d . . .
H1 H 0.2295 0.6149 0.7590 0.038 Uiso 1 1 calc R . .
C2 C 0.2384(5) 0.5451(3) 0.7084(3) 0.0310(13) Uani 1 1 d . . .
H2 H 0.1908 0.5617 0.6625 0.037 Uiso 1 1 calc R . .
C3 C 0.2282(5) 0.4850(3) 0.7114(4) 0.0392(15) Uani 1 1 d . . .
H3A H 0.1613 0.4762 0.7213 0.047 Uiso 1 1 calc R . .
H3B H 0.2235 0.4699 0.6630 0.047 Uiso 1 1 calc R . .
C4 C 0.3195(5) 0.4589(2) 0.7688(4) 0.0378(15) Uani 1 1 d . . .
H4A H 0.3294 0.4221 0.7530 0.045 Uiso 1 1 calc R . .
H4B H 0.3026 0.4564 0.8151 0.045 Uiso 1 1 calc R . .
C5 C 0.4222(5) 0.4904(2) 0.7817(3) 0.0295(12) Uani 1 1 d . . .
H5 H 0.4811 0.4699 0.7721 0.035 Uiso 1 1 calc R . .
C6 C 0.4565(5) 0.5295(2) 0.8375(3) 0.0294(12) Uani 1 1 d . . .
H6 H 0.5354 0.5317 0.8600 0.035 Uiso 1 1 calc R . .
C7 C 0.3958(5) 0.5468(3) 0.8878(3) 0.0362(14) Uani 1 1 d . . .
H7A H 0.4299 0.5790 0.9149 0.043 Uiso 1 1 calc R . .
H7B H 0.3998 0.5181 0.9239 0.043 Uiso 1 1 calc R . .
C8 C 0.2798(5) 0.5590(2) 0.8475(3) 0.0321(13) Uani 1 1 d . . .
H8A H 0.2545 0.5866 0.8747 0.039 Uiso 1 1 calc R . .
H8B H 0.2370 0.5263 0.8458 0.039 Uiso 1 1 calc R . .
C9 C 0.3035(5) 0.6745(2) 0.6506(3) 0.0318(13) Uani 1 1 d . . .
H9 H 0.2643 0.6849 0.6819 0.038 Uiso 1 1 calc R . .
C10 C 0.3116(5) 0.7048(2) 0.5912(4) 0.0408(15) Uani 1 1 d . . .
H10 H 0.2793 0.7383 0.5747 0.049 Uiso 1 1 calc R . .
C11 C 0.3756(5) 0.6758(2) 0.5622(3) 0.0330(13) Uani 1 1 d . . .
H11 H 0.3967 0.6855 0.5212 0.040 Uiso 1 1 calc R . .
C12 C 0.6463(5) 0.5632(3) 0.7667(4) 0.0406(15) Uani 1 1 d . . .
H12 H 0.6646 0.5563 0.8176 0.049 Uiso 1 1 calc R . .
C13 C 0.7180(5) 0.5691(4) 0.7291(4) 0.056(2) Uani 1 1 d . . .
H13 H 0.7932 0.5672 0.7487 0.067 Uiso 1 1 calc R . .
C14 C 0.6594(5) 0.5781(3) 0.6584(4) 0.0368(14) Uani 1 1 d . . .
H14 H 0.6861 0.5834 0.6186 0.044 Uiso 1 1 calc R . .
C15 C 0.4649(4) 0.5851(2) 0.5901(3) 0.0263(12) Uani 1 1 d . . .
H15 H 0.4904 0.5935 0.5478 0.032 Uiso 1 1 calc R . .
C16 C 0.3956(4) 0.5356(2) 0.5716(3) 0.0250(11) Uani 1 1 d . . .
C17 C 0.4392(4) 0.4846(2) 0.5928(3) 0.0231(11) Uani 1 1 d . . .
H17 H 0.5116 0.4812 0.6217 0.028 Uiso 1 1 calc R . .
C18 C 0.3765(4) 0.4395(2) 0.5714(3) 0.0253(11) Uani 1 1 d . . .
C19 C 0.2704(5) 0.4447(2) 0.5287(3) 0.0323(13) Uani 1 1 d . . .
H19 H 0.2272 0.4138 0.5141 0.039 Uiso 1 1 calc R . .
C20 C 0.2285(5) 0.4944(3) 0.5076(4) 0.0377(15) Uani 1 1 d . . .
H20 H 0.1562 0.4977 0.4783 0.045 Uiso 1 1 calc R . .
C21 C 0.2897(5) 0.5399(2) 0.5282(4) 0.0344(14) Uani 1 1 d . . .
H21 H 0.2597 0.5741 0.5129 0.041 Uiso 1 1 calc R . .
C22 C 0.3434(6) 0.3011(3) 0.4495(4) 0.0457(17) Uani 1 1 d . . .
H22 H 0.3404 0.2909 0.4014 0.055 Uiso 1 1 calc R . .
C23 C 0.3025(7) 0.2716(3) 0.4924(5) 0.057(2) Uani 1 1 d . . .
H23 H 0.2642 0.2391 0.4801 0.068 Uiso 1 1 calc R . .
C24 C 0.3272(6) 0.2981(3) 0.5566(4) 0.0451(17) Uani 1 1 d . . .
H24 H 0.3113 0.2872 0.5992 0.054 Uiso 1 1 calc R . .
C25 C 0.6934(6) 0.3962(3) 0.6380(4) 0.0479(17) Uani 1 1 d . . .
H25 H 0.7557 0.4030 0.6252 0.058 Uiso 1 1 calc R . .
C26 C 0.6939(6) 0.3856(3) 0.7083(4) 0.054(2) Uani 1 1 d . . .
H26 H 0.7537 0.3840 0.7514 0.065 Uiso 1 1 calc R . .
C27 C 0.5901(6) 0.3778(3) 0.7026(3) 0.0400(15) Uani 1 1 d . . .
H27 H 0.5628 0.3694 0.7413 0.048 Uiso 1 1 calc R . .
C28 C 0.4191(5) 0.3848(2) 0.6020(3) 0.0247(11) Uani 1 1 d . . .
H28 H 0.3915 0.3775 0.6437 0.030 Uiso 1 1 calc R . .
B1 B 0.0184(5) 0.6749(2) 0.9087(3) 0.0177(11) Uani 1 1 d . . .
F1 F -0.1209(3) 0.6286(2) 0.6141(2) 0.0565(12) Uani 1 1 d . . .
F2 F 0.0463(3) 0.64221(17) 0.6437(2) 0.0460(10) Uani 1 1 d . . .
F3 F -0.0168(3) 0.56371(16) 0.6103(2) 0.0471(10) Uani 1 1 d . . .
F4 F 0.0179(8) 0.4666(2) 0.9155(4) 0.071(3) Uani 0.71 1 d PD A 1
F5 F 0.0619(9) 0.4454(3) 0.8220(6) 0.093(3) Uani 0.71 1 d PD A 1
F6 F -0.0981(8) 0.4518(4) 0.8204(7) 0.107(3) Uani 0.71 1 d PDU A 1
F4A F -0.018(3) 0.4363(5) 0.8043(9) 0.071(3) Uani 0.29 1 d PD A 2
F5A F -0.0993(18) 0.4658(7) 0.8679(16) 0.093(3) Uani 0.29 1 d PD A 2
F6A F 0.065(2) 0.4700(11) 0.9093(12) 0.107(3) Uani 0.29 1 d PD A 2
F7 F 0.4367(13) 0.5748(6) 1.0633(5) 0.136(5) Uani 0.74 1 d PD B 1
F8 F 0.3302(5) 0.5903(4) 1.1195(4) 0.075(2) Uani 0.74 1 d PD B 1
F9 F 0.4560(9) 0.6387(5) 1.1304(5) 0.103(3) Uani 0.74 1 d PD B 1
F7A F 0.370(4) 0.6372(15) 1.1397(9) 0.136(5) Uani 0.26 1 d PD B 2
F8A F 0.4814(10) 0.6150(15) 1.0934(17) 0.075(2) Uani 0.26 1 d PD B 2
F9A F 0.349(2) 0.5639(8) 1.0730(15) 0.103(3) Uani 0.26 1 d PD B 2
F10 F 0.4447(4) 0.6980(2) 0.8577(3) 0.0796(17) Uani 1 1 d . . .
F11 F 0.4208(4) 0.77252(18) 0.9032(3) 0.0654(14) Uani 1 1 d . . .
F12 F 0.3083(3) 0.7437(2) 0.8058(2) 0.0603(12) Uani 1 1 d . . .
F13 F -0.3434(3) 0.73350(16) 0.7294(2) 0.0504(10) Uani 1 1 d . . .
F14 F -0.3657(3) 0.81416(19) 0.7596(2) 0.0548(12) Uani 1 1 d . . .
F15 F -0.2956(3) 0.7990(2) 0.6770(2) 0.0564(12) Uani 1 1 d . . .
F16 F 0.0317(6) 0.9101(2) 0.8597(3) 0.0735(17) Uani 0.92 1 d PD C 1
F17 F -0.0558(4) 0.9107(2) 0.9331(4) 0.0579(13) Uani 0.92 1 d PD C 1
F18 F 0.0951(4) 0.87440(18) 0.9643(4) 0.083(2) Uani 0.92 1 d PD C 1
F16A F -0.003(7) 0.890(2) 0.974(2) 0.0735(17) Uani 0.08 1 d PD C 2
F17A F 0.102(3) 0.886(2) 0.900(4) 0.0579(13) Uani 0.08 1 d PD C 2
F18A F -0.044(5) 0.9234(13) 0.878(5) 0.083(2) Uani 0.08 1 d PD C 2
C59 C -0.2803(5) 0.6028(3) 1.0002(4) 0.0457(17) Uani 0.84 1 d PD D 1
F19 F -0.3124(6) 0.5958(4) 1.0565(3) 0.093(3) Uani 0.84 1 d PD D 1
F20 F -0.2768(5) 0.5545(2) 0.9705(4) 0.0682(17) Uani 0.84 1 d PD D 1
F21 F -0.3571(5) 0.6269(3) 0.9493(4) 0.080(3) Uani 0.84 1 d PD D 1
C59A C -0.2803(5) 0.6028(3) 1.0002(4) 0.0457(17) Uani 0.16 1 d PD D 2
F19A F -0.348(2) 0.6097(18) 0.9355(11) 0.093(3) Uani 0.16 1 d PD D 2
F20A F -0.331(3) 0.6254(11) 1.0432(18) 0.0682(17) Uani 0.16 1 d PD D 2
F21A F -0.267(2) 0.5520(7) 1.019(2) 0.080(3) Uani 0.16 1 d PD D 2
F22 F 0.0313(6) 0.6748(2) 1.2255(2) 0.087(2) Uani 1 1 d . . .
F23 F -0.0510(4) 0.7450(2) 1.1846(3) 0.0723(15) Uani 1 1 d . . .
F24 F 0.1019(4) 0.7344(2) 1.1767(2) 0.0716(15) Uani 1 1 d . . .
C29 C -0.0038(4) 0.6263(2) 0.8495(3) 0.0197(10) Uani 1 1 d . . .
C30 C -0.0030(4) 0.5725(2) 0.8704(3) 0.0233(11) Uani 1 1 d . . .
H30 H 0.0012 0.5640 0.9192 0.028 Uiso 1 1 calc R . .
C31 C -0.0083(4) 0.5313(2) 0.8209(3) 0.0296(13) Uani 1 1 d . . .
C32 C -0.0154(4) 0.5413(2) 0.7487(3) 0.0290(12) Uani 1 1 d . . .
H32 H -0.0194 0.5129 0.7153 0.035 Uiso 1 1 calc R . .
C33 C -0.0162(4) 0.5936(2) 0.7272(3) 0.0259(12) Uani 1 1 d . . .
C34 C -0.0101(4) 0.6350(2) 0.7758(3) 0.0214(10) Uani 1 1 d . . .
H34 H -0.0102 0.6707 0.7590 0.026 Uiso 1 1 calc R . .
C35 C -0.0083(6) 0.4743(3) 0.8481(3) 0.0492(19) Uani 1 1 d . . .
C36 C -0.0260(5) 0.6072(3) 0.6494(3) 0.0373(15) Uani 1 1 d . . .
C37 C 0.1484(4) 0.67779(19) 0.9377(3) 0.0184(10) Uani 1 1 d . . .
C38 C 0.2108(4) 0.6476(2) 0.9986(3) 0.0223(11) Uani 1 1 d . . .
H38 H 0.1764 0.6281 1.0269 0.027 Uiso 1 1 calc R . .
C39 C 0.3201(5) 0.6458(2) 1.0178(3) 0.0272(12) Uani 1 1 d . . .
C40 C 0.3738(4) 0.6726(2) 0.9775(3) 0.0263(12) Uani 1 1 d . . .
H40 H 0.4491 0.6714 0.9910 0.032 Uiso 1 1 calc R . .
C41 C 0.3147(4) 0.7012(2) 0.9170(3) 0.0251(11) Uani 1 1 d . . .
C42 C 0.2046(4) 0.7036(2) 0.8982(3) 0.0212(10) Uani 1 1 d . . .
H42 H 0.1664 0.7239 0.8565 0.025 Uiso 1 1 calc R . .
C43 C 0.3818(5) 0.6128(3) 1.0822(4) 0.0457(17) Uani 1 1 d . . .
C44 C 0.3717(5) 0.7290(2) 0.8711(3) 0.0315(13) Uani 1 1 d . . .
C45 C -0.0370(4) 0.7312(2) 0.8733(3) 0.0196(10) Uani 1 1 d . . .
C46 C -0.1376(4) 0.7329(2) 0.8218(3) 0.0191(10) Uani 1 1 d . . .
H46 H -0.1716 0.7003 0.8023 0.023 Uiso 1 1 calc R . .
C47 C -0.1903(4) 0.7810(2) 0.7979(3) 0.0224(11) Uani 1 1 d . . .
C48 C -0.1433(4) 0.8291(2) 0.8256(3) 0.0257(12) Uani 1 1 d . . .
H48 H -0.1788 0.8619 0.8091 0.031 Uiso 1 1 calc R . .
C49 C -0.0446(4) 0.8286(2) 0.8772(3) 0.0261(12) Uani 1 1 d . . .
C50 C 0.0083(4) 0.7800(2) 0.9011(3) 0.0206(10) Uani 1 1 d . . .
H50 H 0.0765 0.7805 0.9370 0.025 Uiso 1 1 calc R . .
C51 C -0.2968(5) 0.7812(2) 0.7411(3) 0.0297(13) Uani 1 1 d . . .
C52 C 0.0076(5) 0.8802(2) 0.9088(4) 0.0376(15) Uani 1 1 d . . .
C53 C -0.0329(4) 0.6637(2) 0.9743(3) 0.0191(10) Uani 1 1 d . . .
C54 C -0.1286(4) 0.6370(2) 0.9630(3) 0.0227(11) Uani 1 1 d . . .
H54 H -0.1623 0.6211 0.9166 0.027 Uiso 1 1 calc R . .
C55 C -0.1765(4) 0.6327(2) 1.0171(3) 0.0256(11) Uani 1 1 d . . .
C56 C -0.1304(5) 0.6550(2) 1.0854(3) 0.0281(12) Uani 1 1 d . . .
H56 H -0.1624 0.6514 1.1228 0.034 Uiso 1 1 calc R . .
C57 C -0.0364(5) 0.6829(2) 1.0976(3) 0.0247(11) Uani 1 1 d . . .
C58 C 0.0116(4) 0.6874(2) 1.0437(3) 0.0222(11) Uani 1 1 d . . .
H58 H 0.0761 0.7069 1.0537 0.027 Uiso 1 1 calc R . .
C60 C 0.0140(6) 0.7087(3) 1.1706(3) 0.0389(15) Uani 1 1 d . . .

loop_
_atom_site_aniso_label
_atom_site_aniso_U_11
_atom_site_aniso_U_22
_atom_site_aniso_U_33
_atom_site_aniso_U_23
_atom_site_aniso_U_13
_atom_site_aniso_U_12
Ir1 0.02086(11) 0.02322(11) 0.02802(12) 0.00184(9) 0.00823(8) 0.00011(9)
N1 0.020(2) 0.022(2) 0.030(2) 0.0019(19) 0.0074(19) 0.0024(18)
N2 0.026(2) 0.018(2) 0.031(2) 0.0017(18) 0.012(2) 0.0018(18)
N3 0.023(2) 0.026(2) 0.027(2) 0.001(2) 0.0082(19) -0.0027(19)
N4 0.021(2) 0.019(2) 0.029(2) 0.0026(18) 0.0100(19) -0.0003(17)
N5 0.042(3) 0.039(3) 0.027(3) -0.006(2) 0.013(2) -0.009(2)
N6 0.033(3) 0.021(2) 0.024(2) -0.0001(18) 0.012(2) -0.0044(19)
N7 0.030(3) 0.038(3) 0.037(3) -0.004(2) 0.012(2) -0.001(2)
N8 0.031(3) 0.023(2) 0.022(2) -0.0024(18) 0.007(2) 0.0036(19)
C1 0.021(3) 0.031(3) 0.047(4) 0.000(3) 0.015(3) 0.005(2)
C2 0.021(3) 0.041(3) 0.034(3) 0.002(3) 0.012(2) -0.003(2)
C3 0.037(3) 0.040(4) 0.046(4) -0.019(3) 0.021(3) -0.018(3)
C4 0.047(4) 0.018(3) 0.049(4) -0.003(3) 0.017(3) -0.010(3)
C5 0.034(3) 0.024(3) 0.035(3) 0.007(2) 0.017(3) 0.004(2)
C6 0.028(3) 0.028(3) 0.032(3) 0.005(2) 0.009(2) 0.001(2)
C7 0.044(4) 0.038(3) 0.031(3) -0.008(3) 0.017(3) -0.006(3)
C8 0.038(3) 0.032(3) 0.033(3) -0.008(2) 0.020(3) 0.000(3)
C9 0.034(3) 0.029(3) 0.034(3) -0.002(2) 0.012(3) 0.006(2)
C10 0.044(4) 0.023(3) 0.054(4) 0.014(3) 0.013(3) 0.009(3)
C11 0.038(3) 0.027(3) 0.034(3) 0.004(2) 0.012(3) 0.001(3)
C12 0.027(3) 0.060(4) 0.030(3) 0.010(3) 0.004(3) -0.002(3)
C13 0.023(3) 0.096(6) 0.048(4) 0.022(4) 0.009(3) 0.003(4)
C14 0.023(3) 0.047(4) 0.044(4) 0.006(3) 0.016(3) 0.001(3)
C15 0.025(3) 0.020(3) 0.030(3) 0.003(2) 0.004(2) 0.001(2)
C16 0.023(3) 0.023(3) 0.029(3) -0.002(2) 0.008(2) 0.000(2)
C17 0.024(3) 0.025(3) 0.021(3) -0.001(2) 0.008(2) 0.002(2)
C18 0.025(3) 0.026(3) 0.024(3) -0.003(2) 0.008(2) -0.001(2)
C19 0.027(3) 0.031(3) 0.036(3) -0.005(2) 0.005(3) -0.004(2)
C20 0.022(3) 0.035(3) 0.045(4) -0.004(3) -0.005(3) 0.001(2)
C21 0.029(3) 0.026(3) 0.042(4) 0.002(3) 0.003(3) 0.006(2)
C22 0.053(4) 0.047(4) 0.031(3) -0.017(3) 0.005(3) -0.004(3)
C23 0.071(5) 0.034(4) 0.060(5) -0.012(3) 0.012(4) -0.026(4)
C24 0.063(5) 0.034(3) 0.044(4) 0.003(3) 0.024(3) -0.018(3)
C25 0.032(4) 0.051(4) 0.057(5) -0.006(4) 0.009(3) 0.000(3)
C26 0.048(4) 0.057(5) 0.040(4) -0.003(4) -0.010(3) -0.001(4)
C27 0.053(4) 0.034(3) 0.026(3) 0.002(3) 0.002(3) 0.005(3)
C28 0.033(3) 0.020(3) 0.022(3) -0.001(2) 0.011(2) -0.001(2)
B1 0.021(3) 0.015(3) 0.016(3) 0.002(2) 0.005(2) 0.001(2)
F1 0.041(2) 0.094(3) 0.028(2) 0.000(2) 0.0015(17) 0.022(2)
F2 0.055(2) 0.056(2) 0.0303(19) -0.0029(17) 0.0183(18) -0.009(2)
F3 0.051(2) 0.054(2) 0.037(2) -0.0258(18) 0.0153(18) -0.0044(19)
F4 0.149(8) 0.010(2) 0.062(4) 0.005(2) 0.045(5) 0.002(4)
F5 0.154(8) 0.025(3) 0.138(8) 0.023(4) 0.100(7) 0.033(4)
F6 0.098(6) 0.046(4) 0.143(7) 0.029(4) -0.012(5) -0.035(4)
F4A 0.149(8) 0.010(2) 0.062(4) 0.005(2) 0.045(5) 0.002(4)
F5A 0.154(8) 0.025(3) 0.138(8) 0.023(4) 0.100(7) 0.033(4)
F6A 0.098(6) 0.046(4) 0.143(7) 0.029(4) -0.012(5) -0.035(4)
F7 0.198(11) 0.160(10) 0.058(5) 0.060(6) 0.052(7) 0.148(9)
F8 0.042(3) 0.121(6) 0.055(4) 0.065(4) 0.004(3) 0.012(4)
F9 0.082(6) 0.138(8) 0.050(4) 0.036(5) -0.036(4) -0.043(6)
F7A 0.198(11) 0.160(10) 0.058(5) 0.060(6) 0.052(7) 0.148(9)
F8A 0.042(3) 0.121(6) 0.055(4) 0.065(4) 0.004(3) 0.012(4)
F9A 0.082(6) 0.138(8) 0.050(4) 0.036(5) -0.036(4) -0.043(6)
F10 0.087(4) 0.063(3) 0.126(5) 0.028(3) 0.087(4) 0.024(3)
F11 0.084(3) 0.055(3) 0.063(3) -0.012(2) 0.030(3) -0.046(3)
F12 0.050(3) 0.090(3) 0.044(2) 0.017(2) 0.020(2) -0.018(2)
F13 0.033(2) 0.043(2) 0.057(3) 0.0002(19) -0.0103(18) -0.0008(17)
F14 0.032(2) 0.072(3) 0.050(2) -0.022(2) -0.0005(18) 0.026(2)
F15 0.047(2) 0.091(3) 0.0259(19) 0.018(2) 0.0046(17) 0.004(2)
F16 0.102(5) 0.033(3) 0.099(4) -0.005(3) 0.052(4) -0.028(3)
F17 0.053(3) 0.036(2) 0.089(4) -0.033(3) 0.029(3) -0.005(2)
F18 0.052(3) 0.024(2) 0.126(5) -0.011(3) -0.036(3) -0.005(2)
F16A 0.102(5) 0.033(3) 0.099(4) -0.005(3) 0.052(4) -0.028(3)
F17A 0.053(3) 0.036(2) 0.089(4) -0.033(3) 0.029(3) -0.005(2)
F18A 0.052(3) 0.024(2) 0.126(5) -0.011(3) -0.036(3) -0.005(2)
C59 0.031(3) 0.064(5) 0.046(4) 0.004(4) 0.017(3) -0.008(3)
F19 0.093(5) 0.145(7) 0.062(4) -0.026(4) 0.055(4) -0.083(5)
F20 0.054(3) 0.049(3) 0.103(5) -0.021(3) 0.027(4) -0.032(3)
F21 0.028(3) 0.076(5) 0.114(6) 0.021(4) -0.007(3) -0.011(3)
C59A 0.031(3) 0.064(5) 0.046(4) 0.004(4) 0.017(3) -0.008(3)
F19A 0.093(5) 0.145(7) 0.062(4) -0.026(4) 0.055(4) -0.083(5)
F20A 0.054(3) 0.049(3) 0.103(5) -0.021(3) 0.027(4) -0.032(3)
F21A 0.028(3) 0.076(5) 0.114(6) 0.021(4) -0.007(3) -0.011(3)
F22 0.171(6) 0.059(3) 0.018(2) -0.001(2) 0.012(3) -0.017(3)
F23 0.090(4) 0.061(3) 0.074(3) -0.041(3) 0.038(3) -0.005(3)
F24 0.065(3) 0.111(4) 0.043(2) -0.039(3) 0.023(2) -0.042(3)
C29 0.017(2) 0.016(2) 0.024(3) -0.001(2) 0.004(2) 0.0014(19)
C30 0.021(3) 0.017(2) 0.027(3) 0.005(2) 0.001(2) 0.001(2)
C31 0.022(3) 0.017(3) 0.046(4) -0.005(2) 0.005(2) 0.004(2)
C32 0.025(3) 0.026(3) 0.031(3) -0.011(2) 0.003(2) 0.003(2)
C33 0.018(3) 0.033(3) 0.026(3) -0.008(2) 0.007(2) 0.002(2)
C34 0.018(2) 0.022(3) 0.022(3) -0.002(2) 0.005(2) 0.000(2)
C35 0.060(5) 0.021(3) 0.056(5) 0.002(3) 0.002(4) 0.004(3)
C36 0.027(3) 0.059(4) 0.024(3) -0.020(3) 0.007(2) 0.000(3)
C37 0.021(2) 0.012(2) 0.021(3) -0.0034(19) 0.006(2) -0.0002(18)
C38 0.028(3) 0.021(3) 0.017(2) -0.001(2) 0.006(2) 0.002(2)
C39 0.028(3) 0.031(3) 0.019(3) -0.001(2) 0.003(2) 0.005(2)
C40 0.018(3) 0.030(3) 0.027(3) -0.008(2) 0.002(2) -0.003(2)
C41 0.028(3) 0.018(2) 0.031(3) -0.005(2) 0.011(2) -0.004(2)
C42 0.025(3) 0.014(2) 0.023(3) -0.002(2) 0.006(2) 0.000(2)
C43 0.030(3) 0.071(5) 0.034(4) 0.010(3) 0.006(3) 0.013(3)
C44 0.027(3) 0.030(3) 0.040(3) 0.000(3) 0.014(3) -0.004(2)
C45 0.024(3) 0.019(2) 0.018(2) 0.0006(19) 0.010(2) 0.002(2)
C46 0.024(3) 0.016(2) 0.019(2) -0.0002(19) 0.010(2) 0.0030(19)
C47 0.022(3) 0.026(3) 0.024(3) 0.004(2) 0.013(2) 0.004(2)
C48 0.028(3) 0.019(3) 0.033(3) 0.002(2) 0.015(2) 0.007(2)
C49 0.027(3) 0.019(3) 0.035(3) 0.002(2) 0.013(2) 0.001(2)
C50 0.021(3) 0.019(2) 0.024(3) 0.000(2) 0.009(2) 0.002(2)
C51 0.026(3) 0.031(3) 0.033(3) -0.002(2) 0.011(2) 0.009(2)
C52 0.026(3) 0.019(3) 0.067(5) 0.000(3) 0.014(3) 0.000(2)
C53 0.022(3) 0.018(2) 0.018(2) 0.0028(19) 0.007(2) 0.0033(19)
C54 0.025(3) 0.020(2) 0.020(3) 0.001(2) 0.002(2) -0.001(2)
C55 0.023(3) 0.022(3) 0.033(3) 0.005(2) 0.010(2) -0.001(2)
C56 0.032(3) 0.028(3) 0.029(3) 0.006(2) 0.017(2) 0.010(2)
C57 0.033(3) 0.020(3) 0.022(3) -0.002(2) 0.010(2) 0.003(2)
C58 0.027(3) 0.017(2) 0.023(3) -0.002(2) 0.008(2) -0.003(2)
C60 0.055(4) 0.039(4) 0.029(3) -0.010(3) 0.022(3) -0.005(3)

loop_
_atom_type_symbol
_atom_type_description
_atom_type_scat_dispersion_real
_atom_type_scat_dispersion_imag
_atom_type_scat_source
C C 0.0033 0.0016 'International Tables Vol C Tables 4.2.6.8 and 6.1.1.4'
H H 0.0000 0.0000 'International Tables Vol C Tables 4.2.6.8 and 6.1.1.4'
B B 0.0013 0.0007 'International Tables Vol C Tables 4.2.6.8 and 6.1.1.4'
N N 0.0061 0.0033 'International Tables Vol C Tables 4.2.6.8 and 6.1.1.4'
F F 0.0171 0.0103 'International Tables Vol C Tables 4.2.6.8 and 6.1.1.4'
Ir Ir -1.4442 7.9887 'International Tables Vol C Tables 4.2.6.8 and 6.1.1.4'

loop_
_geom_angle_atom_site_label_1
_geom_angle_atom_site_label_2
_geom_angle_atom_site_label_3
_geom_angle
N3 Ir1 C2 154.2(2)
N3 Ir1 N1 86.10(18)
C2 Ir1 N1 91.4(2)
N3 Ir1 C6 92.4(2)
C2 Ir1 C6 98.4(2)
N1 Ir1 C6 159.7(2)
N3 Ir1 C1 167.1(2)
C2 Ir1 C1 38.7(2)
N1 Ir1 C1 95.2(2)
C6 Ir1 C1 81.9(2)
N3 Ir1 C5 92.3(2)
C2 Ir1 C5 81.9(2)
N1 Ir1 C5 161.1(2)
C6 Ir1 C5 39.1(2)
C1 Ir1 C5 90.6(2)
C9 N1 N2 105.7(5)
C9 N1 Ir1 133.8(4)
N2 N1 Ir1 120.1(3)
C11 N2 N1 111.0(5)
C11 N2 C15 128.5(5)
N1 N2 C15 120.2(4)
N4 N3 C12 104.7(5)
N4 N3 Ir1 121.3(3)
C12 N3 Ir1 134.0(4)
C14 N4 N3 111.6(5)
C14 N4 C15 127.2(5)
N3 N4 C15 121.1(4)
C22 N5 N6 103.0(5)
C24 N6 N5 111.4(5)
C24 N6 C28 127.9(5)
N5 N6 C28 120.6(4)
C25 N7 N8 103.5(5)
C27 N8 N7 112.3(5)
C27 N8 C28 125.5(5)
N7 N8 C28 121.8(5)
C2 C1 C8 124.0(5)
C2 C1 Ir1 69.5(3)
C8 C1 Ir1 113.0(4)
C2 C1 H1 114.1
C8 C1 H1 114.1
Ir1 C1 H1 114.1
C1 C2 C3 124.4(6)
C1 C2 Ir1 71.9(3)
C3 C2 Ir1 111.0(4)
C1 C2 H2 114.0
C3 C2 H2 114.0
Ir1 C2 H2 114.0
C4 C3 C2 113.5(5)
C4 C3 H3A 108.9
C2 C3 H3A 108.9
C4 C3 H3B 108.9
C2 C3 H3B 108.9
H3A C3 H3B 107.7
C3 C4 C5 111.4(5)
C3 C4 H4A 109.4
C5 C4 H4A 109.4
C3 C4 H4B 109.4
C5 C4 H4B 109.4
H4A C4 H4B 108.0
C6 C5 C4 122.4(5)
C6 C5 Ir1 70.2(3)
C4 C5 Ir1 113.3(4)
C6 C5 H5 114.5
C4 C5 H5 114.5
Ir1 C5 H5 114.5
C5 C6 C7 125.2(5)
C5 C6 Ir1 70.7(3)
C7 C6 Ir1 111.0(4)
C5 C6 H6 114.0
C7 C6 H6 114.0
Ir1 C6 H6 114.0
C6 C7 C8 113.0(5)
C6 C7 H7A 109.0
C8 C7 H7A 109.0
C6 C7 H7B 109.0
C8 C7 H7B 109.0
H7A C7 H7B 107.8
C7 C8 C1 112.4(5)
C7 C8 H8A 109.1
C1 C8 H8A 109.1
C7 C8 H8B 109.1
C1 C8 H8B 109.1
H8A C8 H8B 107.9
N1 C9 C10 110.4(5)
N1 C9 H9 124.8
C10 C9 H9 124.8
C11 C10 C9 105.4(5)
C11 C10 H10 127.3
C9 C10 H10 127.3
N2 C11 C10 107.4(5)
N2 C11 H11 126.3
C10 C11 H11 126.3
N3 C12 C13 110.4(6)
N3 C12 H12 124.8
C13 C12 H12 124.8
C14 C13 C12 106.0(6)
C14 C13 H13 127.0
C12 C13 H13 127.0
N4 C14 C13 107.3(6)
N4 C14 H14 126.3
C13 C14 H14 126.3
N4 C15 N2 108.0(4)
N4 C15 C16 112.9(4)
N2 C15 C16 110.5(4)
N4 C15 H15 108.4
N2 C15 H15 108.4
C16 C15 H15 108.4
C21 C16 C17 119.3(5)
C21 C16 C15 119.8(5)
C17 C16 C15 120.7(5)
C18 C17 C16 120.0(5)
C18 C17 H17 120.0
C16 C17 H17 120.0
C17 C18 C19 119.9(5)
C17 C18 C28 120.1(5)
C19 C18 C28 119.5(5)
C20 C19 C18 119.9(5)
C20 C19 H19 120.1
C18 C19 H19 120.1
C19 C20 C21 121.1(6)
C19 C20 H20 119.5
C21 C20 H20 119.5
C20 C21 C16 119.8(5)
C20 C21 H21 120.1
C16 C21 H21 120.1
N5 C22 C23 113.0(6)
N5 C22 H22 123.5
C23 C22 H22 123.5
C22 C23 C24 105.5(6)
C22 C23 H23 127.3
C24 C23 H23 127.3
N6 C24 C23 107.1(6)
N6 C24 H24 126.5
C23 C24 H24 126.5
N7 C25 C26 112.3(7)
N7 C25 H25 123.8
C26 C25 H25 123.8
C27 C26 C25 105.0(6)
C27 C26 H26 127.5
C25 C26 H26 127.5
N8 C27 C26 106.7(6)
N8 C27 H27 126.6
C26 C27 H27 126.6
N8 C28 N6 112.4(4)
N8 C28 C18 112.1(4)
N6 C28 C18 111.5(4)
N8 C28 H28 106.8
N6 C28 H28 106.8
C18 C28 H28 106.8
C29 B1 C45 113.1(4)
C29 B1 C37 102.0(4)
C45 B1 C37 113.0(4)
C29 B1 C53 112.7(4)
C45 B1 C53 103.2(4)
C37 B1 C53 113.2(4)
F19 C59 F21 107.6(7)
F19 C59 F20 107.5(7)
F21 C59 F20 102.6(7)
F19 C59 C55 113.9(6)
F21 C59 C55 111.8(6)
F20 C59 C55 112.7(6)
C30 C29 C34 115.4(5)
C30 C29 B1 122.1(5)
C34 C29 B1 121.9(4)
C31 C30 C29 121.3(5)
C31 C30 H30 119.4
C29 C30 H30 119.4
C32 C31 C30 121.8(5)
C32 C31 C35 120.6(5)
C30 C31 C35 117.7(5)
C33 C32 C31 117.9(5)
C33 C32 H32 121.1
C31 C32 H32 121.1
C32 C33 C34 121.1(5)
C32 C33 C36 120.4(5)
C34 C33 C36 118.4(5)
C33 C34 C29 122.5(5)
C33 C34 H34 118.7
C29 C34 H34 118.7
F4 C35 F6 106.5(9)
F4A C35 F6A 116.7(19)
F4 C35 F5 107.4(7)
F6 C35 F5 105.4(9)
F4A C35 F5A 98.9(16)
F6A C35 F5A 102(2)
F4A C35 C31 119.4(9)
F4 C35 C31 118.2(6)
F6 C35 C31 111.9(6)
F6A C35 C31 108.4(12)
F5 C35 C31 106.8(6)
F5A C35 C31 109.4(9)
F2 C36 F1 106.3(6)
F2 C36 F3 106.9(5)
F1 C36 F3 106.1(5)
F2 C36 C33 113.2(5)
F1 C36 C33 111.5(5)
F3 C36 C33 112.4(6)
C42 C37 C38 115.3(5)
C42 C37 B1 121.7(4)
C38 C37 B1 122.3(4)
C39 C38 C37 121.8(5)
C39 C38 H38 119.1
C37 C38 H38 119.1
C38 C39 C40 121.3(5)
C38 C39 C43 119.4(5)
C40 C39 C43 119.3(5)
C41 C40 C39 118.1(5)
C41 C40 H40 121.0
C39 C40 H40 121.0
C40 C41 C42 120.8(5)
C40 C41 C44 118.7(5)
C42 C41 C44 120.6(5)
C37 C42 C41 122.7(5)
C37 C42 H42 118.6
C41 C42 H42 118.6
F8A C43 F8 129.7(11)
F8A C43 F9A 111(2)
F8 C43 F9A 55.9(17)
F8A C43 F9 48.9(16)
F8 C43 F9 103.8(7)
F9A C43 F9 136.0(11)
F8A C43 F7A 104(2)
F8 C43 F7A 60(2)
F9A C43 F7A 115(3)
F9 C43 F7A 55(2)
F8A C43 F7 56.0(16)
F8 C43 F7 106.2(9)
F9A C43 F7 58.0(16)
F9 C43 F7 101.4(9)
F7A C43 F7 142.3(11)
F8A C43 C39 112.5(10)
F8 C43 C39 117.6(5)
F9A C43 C39 109.6(10)
F9 C43 C39 114.3(7)
F7A C43 C39 105.2(10)
F7 C43 C39 112.0(6)
F11 C44 F12 106.7(5)
F11 C44 F10 106.9(5)
F12 C44 F10 105.0(6)
F11 C44 C41 111.8(5)
F12 C44 C41 113.7(5)
F10 C44 C41 112.2(5)
C46 C45 C50 116.6(5)
C46 C45 B1 121.9(4)
C50 C45 B1 120.9(4)
C45 C46 C47 122.1(5)
C45 C46 H46 119.0
C47 C46 H46 119.0
C48 C47 C46 120.4(5)
C48 C47 C51 119.1(5)
C46 C47 C51 120.4(5)
C49 C48 C47 118.8(5)
C49 C48 H48 120.6
C47 C48 H48 120.6
C48 C49 C50 120.5(5)
C48 C49 C52 119.9(5)
C50 C49 C52 119.5(5)
C45 C50 C49 121.5(5)
C45 C50 H50 119.2
C49 C50 H50 119.2
F15 C51 F13 106.7(5)
F15 C51 F14 104.5(5)
F13 C51 F14 105.8(5)
F15 C51 C47 113.6(5)
F13 C51 C47 113.8(5)
F14 C51 C47 111.7(5)
F18 C52 F18A 131(3)
F18 C52 F16A 65(4)
F18A C52 F16A 94(6)
F18 C52 F16 107.0(6)
F18A C52 F16 55(5)
F16A C52 F16 134(2)
F18 C52 F17A 59(3)
F18A C52 F17A 104(6)
F16A C52 F17A 119(5)
F16 C52 F17A 53(4)
F18 C52 F17 105.8(7)
F18A C52 F17 52(5)
F16A C52 F17 45(4)
F16 C52 F17 104.6(5)
F17A C52 F17 136(2)
F18 C52 C49 114.3(5)
F18A C52 C49 115(2)
F16A C52 C49 112(2)
F16 C52 C49 112.4(6)
F17A C52 C49 112(2)
F17 C52 C49 112.1(5)
C54 C53 C58 116.0(5)
C54 C53 B1 122.9(5)
C58 C53 B1 120.5(5)
C55 C54 C53 122.2(5)
C55 C54 H54 118.9
C53 C54 H54 118.9
C56 C55 C54 121.1(5)
C56 C55 C59 120.3(5)
C54 C55 C59 118.7(5)
C55 C56 C57 117.9(5)
C55 C56 H56 121.0
C57 C56 H56 121.0
C56 C57 C58 121.2(5)
C56 C57 C60 119.1(5)
C58 C57 C60 119.7(5)
C57 C58 C53 121.6(5)
C57 C58 H58 119.2
C53 C58 H58 119.2
F24 C60 F22 108.8(7)
F24 C60 F23 105.2(6)
F22 C60 F23 103.6(6)
F24 C60 C57 114.6(5)
F22 C60 C57 112.9(5)
F23 C60 C57 111.0(6)

loop_
_geom_bond_atom_site_label_1
_geom_bond_atom_site_label_2
_geom_bond_distance
Ir1 N3 2.066(5)
Ir1 C2 2.092(6)
Ir1 N1 2.100(4)
Ir1 C6 2.118(6)
Ir1 C1 2.123(6)
Ir1 C5 2.124(6)
N1 C9 1.326(7)
N1 N2 1.363(6)
N2 C11 1.346(7)
N2 C15 1.471(7)
N3 N4 1.344(6)
N3 C12 1.354(8)
N4 C14 1.339(7)
N4 C15 1.458(7)
N5 C22 1.334(8)
N5 N6 1.354(7)
N6 C24 1.345(8)
N6 C28 1.445(7)
N7 C25 1.331(9)
N7 N8 1.352(7)
N8 C27 1.346(8)
N8 C28 1.443(7)
C1 C2 1.395(9)
C1 C8 1.531(9)
C1 H1 1.0000
C2 C3 1.514(9)
C2 H2 1.0000
C3 C4 1.506(10)
C3 H3A 0.9900
C3 H3B 0.9900
C4 C5 1.526(8)
C4 H4A 0.9900
C4 H4B 0.9900
C5 C6 1.420(8)
C5 H5 1.0000
C6 C7 1.506(8)
C6 H6 1.0000
C7 C8 1.520(9)
C7 H7A 0.9900
C7 H7B 0.9900
C8 H8A 0.9900
C8 H8B 0.9900
C9 C10 1.406(9)
C9 H9 0.9500
C10 C11 1.365(9)
C10 H10 0.9500
C11 H11 0.9500
C12 C13 1.374(10)
C12 H12 0.9500
C13 C14 1.359(10)
C13 H13 0.9500
C14 H14 0.9500
C15 C16 1.518(8)
C15 H15 1.0000
C16 C21 1.394(8)
C16 C17 1.405(7)
C17 C18 1.386(8)
C17 H17 0.9500
C18 C19 1.394(8)
C18 C28 1.527(7)
C19 C20 1.372(9)
C19 H19 0.9500
C20 C21 1.382(9)
C20 H20 0.9500
C21 H21 0.9500
C22 C23 1.346(11)
C22 H22 0.9500
C23 C24 1.350(10)
C23 H23 0.9500
C24 H24 0.9500
C25 C26 1.381(11)
C25 H25 0.9500
C26 C27 1.361(11)
C26 H26 0.9500
C27 H27 0.9500
C28 H28 1.0000
B1 C29 1.631(7)
B1 C45 1.635(7)
B1 C37 1.638(8)
B1 C53 1.639(7)
F1 C36 1.341(7)
F2 C36 1.330(8)
F3 C36 1.350(7)
F4 C35 1.249(8)
F5 C35 1.393(9)
F6 C35 1.272(11)
F4A C35 1.249(8)
F5A C35 1.393(9)
F6A C35 1.273(11)
F7 C43 1.319(10)
F8 C43 1.272(8)
F9 C43 1.293(10)
F7A C43 1.319(10)
F8A C43 1.272(8)
F9A C43 1.293(10)
F10 C44 1.330(7)
F11 C44 1.319(7)
F12 C44 1.326(7)
F13 C51 1.331(7)
F14 C51 1.361(6)
F15 C51 1.319(7)
F16 C52 1.323(8)
F17 C52 1.326(8)
F18 C52 1.315(8)
F16A C52 1.323(9)
F17A C52 1.326(8)
F18A C52 1.315(8)
C59 F19 1.299(9)
C59 F21 1.317(9)
C59 F20 1.344(9)
C59 C55 1.510(8)
F22 C60 1.318(8)
F23 C60 1.337(8)
F24 C60 1.306(8)
C29 C30 1.405(7)
C29 C34 1.414(7)
C30 C31 1.391(8)
C30 H30 0.9500
C31 C32 1.388(9)
C31 C35 1.521(9)
C32 C33 1.372(8)
C32 H32 0.9500
C33 C34 1.382(7)
C33 C36 1.504(8)
C34 H34 0.9500
C37 C42 1.386(7)
C37 C38 1.421(7)
C38 C39 1.379(8)
C38 H38 0.9500
C39 C40 1.382(8)
C39 C43 1.500(8)
C40 C41 1.382(8)
C40 H40 0.9500
C41 C42 1.390(7)
C41 C44 1.504(8)
C42 H42 0.9500
C45 C46 1.389(7)
C45 C50 1.393(7)
C46 C47 1.394(7)
C46 H46 0.9500
C47 C48 1.384(8)
C47 C51 1.489(8)
C48 C49 1.371(8)
C48 H48 0.9500
C49 C50 1.408(7)
C49 C52 1.500(8)
C50 H50 0.9500
C53 C54 1.389(7)
C53 C58 1.412(7)
C54 C55 1.389(8)
C54 H54 0.9500
C55 C56 1.382(8)
C56 C57 1.384(8)
C56 H56 0.9500
C57 C58 1.384(7)
C57 C60 1.500(8)
C58 H58 0.9500

loop_
_geom_torsion_atom_site_label_1
_geom_torsion_atom_site_label_2
_geom_torsion_atom_site_label_3
_geom_torsion_atom_site_label_4
_geom_torsion
N3 Ir1 N1 C9 -139.5(6)
C2 Ir1 N1 C9 66.3(6)
C6 Ir1 N1 C9 -53.0(9)
C1 Ir1 N1 C9 27.7(6)
C5 Ir1 N1 C9 135.0(7)
N3 Ir1 N1 N2 31.8(4)
C2 Ir1 N1 N2 -122.5(4)
C6 Ir1 N1 N2 118.3(6)
C1 Ir1 N1 N2 -161.0(4)
C5 Ir1 N1 N2 -53.7(8)
C9 N1 N2 C11 -1.0(6)
Ir1 N1 N2 C11 -174.4(4)
C9 N1 N2 C15 -176.0(5)
Ir1 N1 N2 C15 10.6(6)
C2 Ir1 N3 N4 49.8(7)
N1 Ir1 N3 N4 -35.3(4)
C6 Ir1 N3 N4 165.0(4)
C1 Ir1 N3 N4 -131.4(9)
C5 Ir1 N3 N4 125.8(4)
C2 Ir1 N3 C12 -133.8(7)
N1 Ir1 N3 C12 141.1(6)
C6 Ir1 N3 C12 -18.6(6)
C1 Ir1 N3 C12 44.9(12)
C5 Ir1 N3 C12 -57.8(6)
C12 N3 N4 C14 1.2(6)
Ir1 N3 N4 C14 178.6(4)
C12 N3 N4 C15 178.2(5)
Ir1 N3 N4 C15 -4.5(6)
C22 N5 N6 C24 -1.3(7)
C22 N5 N6 C28 179.6(5)
C25 N7 N8 C27 0.3(7)
C25 N7 N8 C28 174.1(5)
N3 Ir1 C1 C2 -179.2(8)
N1 Ir1 C1 C2 85.7(4)
C6 Ir1 C1 C2 -114.5(4)
C5 Ir1 C1 C2 -76.2(4)
N3 Ir1 C1 C8 -59.8(11)
C2 Ir1 C1 C8 119.3(6)
N1 Ir1 C1 C8 -154.9(4)
C6 Ir1 C1 C8 4.8(4)
C5 Ir1 C1 C8 43.1(4)
C8 C1 C2 C3 -1.0(9)
Ir1 C1 C2 C3 103.5(6)
C8 C1 C2 Ir1 -104.5(5)
N3 Ir1 C2 C1 179.5(4)
N1 Ir1 C2 C1 -96.5(4)
C6 Ir1 C2 C1 65.7(4)
C5 Ir1 C2 C1 101.2(4)
N3 Ir1 C2 C3 58.8(7)
N1 Ir1 C2 C3 142.7(4)
C6 Ir1 C2 C3 -55.1(5)
C1 Ir1 C2 C3 -120.7(6)
C5 Ir1 C2 C3 -19.5(4)
C1 C2 C3 C4 -48.8(8)
Ir1 C2 C3 C4 33.1(7)
C2 C3 C4 C5 -30.2(8)
C3 C4 C5 C6 93.9(7)
C3 C4 C5 Ir1 13.3(7)
N3 Ir1 C5 C6 91.1(3)
C2 Ir1 C5 C6 -114.2(4)
N1 Ir1 C5 C6 175.6(5)
C1 Ir1 C5 C6 -76.4(4)
N3 Ir1 C5 C4 -151.2(4)
C2 Ir1 C5 C4 3.5(4)
N1 Ir1 C5 C4 -66.7(8)
C6 Ir1 C5 C4 117.7(6)
C1 Ir1 C5 C4 41.3(5)
C4 C5 C6 C7 -3.1(9)
Ir1 C5 C6 C7 102.6(6)
C4 C5 C6 Ir1 -105.6(5)
N3 Ir1 C6 C5 -90.6(3)
C2 Ir1 C6 C5 65.9(4)
N1 Ir1 C6 C5 -175.9(5)
C1 Ir1 C6 C5 101.0(4)
N3 Ir1 C6 C7 148.1(4)
C2 Ir1 C6 C7 -55.4(5)
N1 Ir1 C6 C7 62.8(8)
C1 Ir1 C6 C7 -20.3(4)
C5 Ir1 C6 C7 -121.4(6)
C5 C6 C7 C8 -47.9(8)
Ir1 C6 C7 C8 32.7(6)
C6 C7 C8 C1 -28.9(7)
C2 C1 C8 C7 91.5(7)
Ir1 C1 C8 C7 11.5(6)
N2 N1 C9 C10 1.0(7)
Ir1 N1 C9 C10 173.2(4)
N1 C9 C10 C11 -0.7(8)
N1 N2 C11 C10 0.5(7)
C15 N2 C11 C10 175.0(6)
C9 C10 C11 N2 0.1(7)
N4 N3 C12 C13 -0.6(8)
Ir1 N3 C12 C13 -177.4(5)
N3 C12 C13 C14 -0.2(9)
N3 N4 C14 C13 -1.4(8)
C15 N4 C14 C13 -178.1(6)
C12 C13 C14 N4 0.9(9)
C14 N4 C15 N2 -123.2(6)
N3 N4 C15 N2 60.4(6)
C14 N4 C15 C16 114.3(6)
N3 N4 C15 C16 -62.1(6)
C11 N2 C15 N4 122.6(6)
N1 N2 C15 N4 -63.4(6)
C11 N2 C15 C16 -113.5(6)
N1 N2 C15 C16 60.5(6)
N4 C15 C16 C21 158.6(5)
N2 C15 C16 C21 37.5(7)
N4 C15 C16 C17 -26.7(7)
N2 C15 C16 C17 -147.7(5)
C21 C16 C17 C18 -1.0(8)
C15 C16 C17 C18 -175.8(5)
C16 C17 C18 C19 0.3(8)
C16 C17 C18 C28 -172.2(5)
C17 C18 C19 C20 0.3(9)
C28 C18 C19 C20 172.9(6)
C18 C19 C20 C21 -0.2(10)
C19 C20 C21 C16 -0.5(10)
C17 C16 C21 C20 1.1(9)
C15 C16 C21 C20 175.9(6)
N6 N5 C22 C23 2.6(8)
N5 C22 C23 C24 -2.9(10)
N5 N6 C24 C23 -0.4(9)
C28 N6 C24 C23 178.6(6)
C22 C23 C24 N6 1.9(9)
N8 N7 C25 C26 -0.6(8)
N7 C25 C26 C27 0.7(9)
N7 N8 C27 C26 0.1(7)
C28 N8 C27 C26 -173.4(6)
C25 C26 C27 N8 -0.4(8)
C27 N8 C28 N6 -119.9(6)
N7 N8 C28 N6 67.2(6)
C27 N8 C28 C18 113.5(6)
N7 N8 C28 C18 -59.4(6)
C24 N6 C28 N8 107.6(7)
N5 N6 C28 N8 -73.5(6)
C24 N6 C28 C18 -125.5(7)
N5 N6 C28 C18 53.4(7)
C17 C18 C28 N8 -19.5(7)
C19 C18 C28 N8 168.0(5)
C17 C18 C28 N6 -146.6(5)
C19 C18 C28 N6 40.9(7)
C45 B1 C29 C30 -153.7(5)
C37 B1 C29 C30 84.6(6)
C53 B1 C29 C30 -37.1(7)
C45 B1 C29 C34 35.3(7)
C37 B1 C29 C34 -86.3(5)
C53 B1 C29 C34 151.9(5)
C34 C29 C30 C31 -0.1(8)
B1 C29 C30 C31 -171.6(5)
C29 C30 C31 C32 -0.4(8)
C29 C30 C31 C35 -179.3(5)
C30 C31 C32 C33 0.4(8)
C35 C31 C32 C33 179.3(5)
C31 C32 C33 C34 0.1(8)
C31 C32 C33 C36 -178.7(5)
C32 C33 C34 C29 -0.6(8)
C36 C33 C34 C29 178.2(5)
C30 C29 C34 C33 0.6(8)
B1 C29 C34 C33 172.1(5)
C32 C31 C35 F4A -2.3(19)
C30 C31 C35 F4A 176.6(18)
C32 C31 C35 F4 166.8(7)
C30 C31 C35 F4 -14.3(10)
C32 C31 C35 F6 -69.0(11)
C30 C31 C35 F6 109.9(10)
C32 C31 C35 F6A 134.6(19)
C30 C31 C35 F6A -46(2)
C32 C31 C35 F5 45.8(9)
C30 C31 C35 F5 -135.3(7)
C32 C31 C35 F5A -115.2(15)
C30 C31 C35 F5A 63.7(15)
C32 C33 C36 F2 -130.8(6)
C34 C33 C36 F2 50.4(7)
C32 C33 C36 F1 109.4(6)
C34 C33 C36 F1 -69.4(7)
C32 C33 C36 F3 -9.5(8)
C34 C33 C36 F3 171.6(5)
C29 B1 C37 C42 80.5(5)
C45 B1 C37 C42 -41.3(6)
C53 B1 C37 C42 -158.2(4)
C29 B1 C37 C38 -89.9(5)
C45 B1 C37 C38 148.3(5)
C53 B1 C37 C38 31.4(6)
C42 C37 C38 C39 1.9(7)
B1 C37 C38 C39 172.9(5)
C37 C38 C39 C40 -1.3(8)
C37 C38 C39 C43 -179.4(5)
C38 C39 C40 C41 -0.3(8)
C43 C39 C40 C41 177.8(5)
C39 C40 C41 C42 1.1(8)
C39 C40 C41 C44 -177.9(5)
C38 C37 C42 C41 -1.0(7)
B1 C37 C42 C41 -172.1(5)
C40 C41 C42 C37 -0.5(8)
C44 C41 C42 C37 178.5(5)
C38 C39 C43 F8A -180(2)
C40 C39 C43 F8A 2(2)
C38 C39 C43 F8 -4.3(10)
C40 C39 C43 F8 177.6(8)
C38 C39 C43 F9A 57(2)
C40 C39 C43 F9A -122(2)
C38 C39 C43 F9 -126.4(10)
C40 C39 C43 F9 55.5(11)
C38 C39 C43 F7A -68(3)
C40 C39 C43 F7A 114(3)
C38 C39 C43 F7 119.0(12)
C40 C39 C43 F7 -59.1(13)
C40 C41 C44 F11 -75.0(7)
C42 C41 C44 F11 106.0(6)
C40 C41 C44 F12 164.1(5)
C42 C41 C44 F12 -15.0(8)
C40 C41 C44 F10 45.1(8)
C42 C41 C44 F10 -133.9(6)
C29 B1 C45 C46 39.4(7)
C37 B1 C45 C46 154.7(5)
C53 B1 C45 C46 -82.7(5)
C29 B1 C45 C50 -150.0(5)
C37 B1 C45 C50 -34.7(6)
C53 B1 C45 C50 88.0(5)
C50 C45 C46 C47 1.2(7)
B1 C45 C46 C47 172.3(5)
C45 C46 C47 C48 -0.4(8)
C45 C46 C47 C51 178.2(5)
C46 C47 C48 C49 -0.5(8)
C51 C47 C48 C49 -179.2(5)
C47 C48 C49 C50 0.5(8)
C47 C48 C49 C52 -179.2(5)
C46 C45 C50 C49 -1.1(7)
B1 C45 C50 C49 -172.3(5)
C48 C49 C50 C45 0.3(8)
C52 C49 C50 C45 -180.0(5)
C48 C47 C51 F15 70.6(7)
C46 C47 C51 F15 -108.1(6)
C48 C47 C51 F13 -167.1(5)
C46 C47 C51 F13 14.2(7)
C48 C47 C51 F14 -47.2(7)
C46 C47 C51 F14 134.0(5)
C48 C49 C52 F18 171.5(6)
C50 C49 C52 F18 -8.3(9)
C48 C49 C52 F18A -6(6)
C50 C49 C52 F18A 174(6)
C48 C49 C52 F16A 100(4)
C50 C49 C52 F16A -80(4)
C48 C49 C52 F16 -66.3(8)
C50 C49 C52 F16 113.9(7)
C48 C49 C52 F17A -124(4)
C50 C49 C52 F17A 57(4)
C48 C49 C52 F17 51.2(9)
C50 C49 C52 F17 -128.6(6)
C29 B1 C53 C54 -35.4(7)
C45 B1 C53 C54 87.0(6)
C37 B1 C53 C54 -150.5(5)
C29 B1 C53 C58 153.4(5)
C45 B1 C53 C58 -84.3(5)
C37 B1 C53 C58 38.2(6)
C58 C53 C54 C55 -1.4(8)
B1 C53 C54 C55 -173.1(5)
C53 C54 C55 C56 -0.1(8)
C53 C54 C55 C59 -179.8(5)
F19 C59 C55 C56 -7.1(10)
F21 C59 C55 C56 115.2(7)
F20 C59 C55 C56 -129.9(6)
F19 C59 C55 C54 172.6(7)
F21 C59 C55 C54 -65.1(8)
F20 C59 C55 C54 49.8(8)
C54 C55 C56 C57 1.5(8)
C59 C55 C56 C57 -178.8(5)
C55 C56 C57 C58 -1.4(8)
C55 C56 C57 C60 178.5(5)
C56 C57 C58 C53 -0.2(8)
C60 C57 C58 C53 179.9(5)
C54 C53 C58 C57 1.6(7)
B1 C53 C58 C57 173.4(5)
C56 C57 C60 F24 -179.4(6)
C58 C57 C60 F24 0.5(9)
C56 C57 C60 F22 55.2(8)
C58 C57 C60 F22 -124.9(7)
C56 C57 C60 F23 -60.5(7)
C58 C57 C60 F23 119.4(6)
